data_4114877
loop_
_publ_author_name
'Timothy J. Boyle'
'Judith M. Segall'
'Todd M. Alam'
'Mark A. Rodriguez'
'Jessica M. Santana'

_publ_section_title
;
 Chemistry of a Novel Family of Tridentate Alkoxy Tin(II) Clusters
;
_journal_name_full 'Journal of the American Chemical Society'
_journal_page_first 6904
_journal_page_last 6913
_journal_paper_doi 10.1021/ja0202309
_journal_volume 124
_journal_year 2002
_chemical_formula_sum 'C22 H54 N2 O6 Si4 Sn4'
_chemical_formula_weight 1029.79
_chemical_name_common Sn4(THME)2[N(Si2)(CH3)6]2
_chemical_name_systematic
; 
 ? 
;
_space_group_IT_number 4
_symmetry_cell_setting monoclinic
_symmetry_space_group_name_Hall 'P 2yb'
_symmetry_space_group_name_H-M 'P 1 21 1'
_atom_sites_solution_hydrogens geom
_atom_sites_solution_primary direct
_atom_sites_solution_secondary difmap
_audit_creation_method SHELXL-97
_cell_angle_alpha 90.00
_cell_angle_beta 101.050(5)
_cell_angle_gamma 90.00
_cell_formula_units_Z 2
_cell_length_a 6.834(3)
_cell_length_b 17.680(7)
_cell_length_c 15.981(6)
_cell_measurement_temperature 168(2)
_cell_volume 1895.1(13)
_computing_cell_refinement 'Bruker SMART'
_computing_data_collection 'Bruker SMART'
_computing_data_reduction 'Bruker SHELXTL'
_computing_molecular_graphics 'Bruker SHELXTL'
_computing_publication_material 'Bruker SHELXTL'
_computing_structure_refinement 'SHELXL-97 (Sheldrick, 1997)'
_computing_structure_solution 'SHELXS-97 (Sheldrick, 1990)'
_diffrn_ambient_temperature 168(2)
_diffrn_measured_fraction_theta_full 0.998
_diffrn_measured_fraction_theta_max 0.998
_diffrn_radiation_monochromator graphite
_diffrn_radiation_source 'fine-focus sealed tube'
_diffrn_radiation_type MoK\a
_diffrn_radiation_wavelength 0.71073
_diffrn_reflns_av_R_equivalents 0.0348
_diffrn_reflns_av_sigmaI/netI 0.0584
_diffrn_reflns_limit_h_max 7
_diffrn_reflns_limit_h_min -5
_diffrn_reflns_limit_k_max 19
_diffrn_reflns_limit_k_min -19
_diffrn_reflns_limit_l_max 17
_diffrn_reflns_limit_l_min -16
_diffrn_reflns_number 8983
_diffrn_reflns_theta_full 23.27
_diffrn_reflns_theta_max 23.27
_diffrn_reflns_theta_min 1.30
_exptl_absorpt_coefficient_mu 2.765
_exptl_absorpt_correction_type SADABS
_exptl_crystal_colour colorless
_exptl_crystal_density_diffrn 1.805
_exptl_crystal_description irregular
_exptl_crystal_F_000 1008
_exptl_crystal_size_max 0.40
_exptl_crystal_size_min 0.2
_refine_diff_density_max 2.776
_refine_diff_density_min -0.498
_refine_diff_density_rms 0.158
_refine_ls_abs_structure_details 'Flack H D (1983), Acta Cryst. A39, 876-881'
_refine_ls_abs_structure_Flack 0.00(6)
_refine_ls_extinction_method none
_refine_ls_goodness_of_fit_ref 1.032
_refine_ls_hydrogen_treatment mixed
_refine_ls_matrix_type full
_refine_ls_number_parameters 358
_refine_ls_number_reflns 5325
_refine_ls_number_restraints 1
_refine_ls_restrained_S_all 1.032
_refine_ls_R_factor_all 0.0454
_refine_ls_R_factor_gt 0.0413
_refine_ls_shift/su_max 0.006
_refine_ls_shift/su_mean 0.000
_refine_ls_structure_factor_coef Fsqd
_refine_ls_weighting_details 'calc w=1/[\s^2^(Fo^2^)+(0.0622P)^2^+0.0000P] where P=(Fo^2^+2Fc^2^)/3'
_refine_ls_weighting_scheme calc
_refine_ls_wR_factor_gt 0.0975
_refine_ls_wR_factor_ref 0.1016
_reflns_number_gt 4953
_reflns_number_total 5325
_reflns_threshold_expression >2sigma(I)
_cod_data_source_file ja0202309_06.cif
_cod_data_source_block jude025s_structure_2_amide
_cod_database_code 4114877

loop_
_symmetry_equiv_pos_as_xyz
'x, y, z'
'-x, y+1/2, -z'

loop_
_atom_site_label
_atom_site_type_symbol
_atom_site_fract_x
_atom_site_fract_y
_atom_site_fract_z
_atom_site_U_iso_or_equiv
_atom_site_adp_type
_atom_site_occupancy
_atom_site_symmetry_multiplicity
_atom_site_calc_flag
_atom_site_refinement_flags
Sn1 Sn 0.47061(10) 0.88930(4) 0.28411(4) 0.02437(18) Uani 1 1 d .
Sn2 Sn -0.01396(10) 0.83537(4) 0.20945(4) 0.02494(18) Uani 1 1 d .
Sn3 Sn -0.04988(10) 0.63259(4) 0.20772(4) 0.02543(18) Uani 1 1 d .
Sn4 Sn 0.40224(10) 0.55281(4) 0.28463(4) 0.02384(18) Uani 1 1 d .
Si1 Si 0.3562(5) 1.05953(16) 0.20882(17) 0.0301(7) Uani 1 1 d .
Si2 Si 0.2449(4) 1.01749(16) 0.37891(17) 0.0253(6) Uani 1 1 d .
Si3 Si 0.2673(4) 0.43212(17) 0.13247(18) 0.0261(6) Uani 1 1 d .
Si4 Si 0.1289(4) 0.39773(16) 0.29816(18) 0.0278(6) Uani 1 1 d .
N1 N 0.3278(13) 0.9952(4) 0.2860(5) 0.0230(19) Uani 1 1 d .
N2 N 0.2300(12) 0.4589(4) 0.2338(5) 0.0241(19) Uani 1 1 d .
O1 O 0.2826(9) 0.8468(4) 0.1692(4) 0.0224(15) Uani 1 1 d .
O2 O 0.2275(9) 0.8351(4) 0.3303(4) 0.0238(15) Uani 1 1 d .
O3 O -0.0257(9) 0.7348(4) 0.1330(4) 0.0261(15) Uani 1 1 d .
O4 O -0.0896(10) 0.7349(4) 0.2768(4) 0.0294(16) Uani 1 1 d .
O5 O 0.2576(10) 0.6196(4) 0.1769(4) 0.0240(15) Uani 1 1 d .
O6 O 0.1667(10) 0.6095(4) 0.3293(4) 0.0258(16) Uani 1 1 d .
C1 C 0.3564(16) 0.8133(6) 0.1016(6) 0.027(2) Uani 1 1 d .
H1A H 0.5039 0.8154 0.1149 0.033 Uiso 1 1 calc R
H1B H 0.3111 0.8436 0.0494 0.033 Uiso 1 1 calc R
C2 C 0.2919(14) 0.7303(6) 0.0829(5) 0.021(2) Uani 1 1 d .
C3 C 0.0669(14) 0.7255(6) 0.0603(5) 0.027(2) Uani 1 1 d .
H3A H 0.0168 0.7652 0.0178 0.033 Uiso 1 1 calc R
H3B H 0.0283 0.6758 0.0337 0.033 Uiso 1 1 calc R
C4 C 0.3787(16) 0.6841(5) 0.1645(6) 0.024(2) Uani 1 1 d .
H4A H 0.5141 0.6664 0.1607 0.029 Uiso 1 1 calc R
H4B H 0.3910 0.7178 0.2148 0.029 Uiso 1 1 calc R
C5 C 0.375(2) 0.7031(6) 0.0059(7) 0.045(3) Uani 1 1 d .
H5A H 0.3486 0.6489 -0.0027 0.068 Uiso 1 1 calc R
H5B H 0.5194 0.7119 0.0161 0.068 Uiso 1 1 calc R
H5C H 0.3110 0.7310 -0.0450 0.068 Uiso 1 1 calc R
C6 C 0.2972(15) 0.7659(6) 0.3748(6) 0.025(2) Uani 1 1 d .
H6A H 0.4136 0.7778 0.4201 0.031 Uiso 1 1 calc R
H6B H 0.3427 0.7308 0.3342 0.031 Uiso 1 1 calc R
C7 C 0.1385(14) 0.7256(6) 0.4154(6) 0.024(2) Uani 1 1 d .
C8 C -0.0732(16) 0.7416(6) 0.3671(6) 0.034(3) Uani 1 1 d .
H8A H -0.1666 0.7057 0.3863 0.041 Uiso 1 1 calc R
H8B H -0.1124 0.7934 0.3809 0.041 Uiso 1 1 calc R
C9 C 0.1795(18) 0.6389(6) 0.4135(6) 0.033(3) Uani 1 1 d .
H9A H 0.3143 0.6285 0.4470 0.039 Uiso 1 1 calc R
H9B H 0.0821 0.6121 0.4413 0.039 Uiso 1 1 calc R
C10 C 0.1493(18) 0.7495(6) 0.5075(6) 0.037(3) Uani 1 1 d .
H10A H 0.0610 0.7173 0.5337 0.056 Uiso 1 1 calc R
H10B H 0.1072 0.8024 0.5093 0.056 Uiso 1 1 calc R
H10C H 0.2866 0.7442 0.5389 0.056 Uiso 1 1 calc R
C11 C 0.541(2) 1.1365(7) 0.2465(7) 0.043(3) Uani 1 1 d .
H11A H 0.4866 1.1708 0.2844 0.064 Uiso 1 1 calc R
H11B H 0.5685 1.1649 0.1972 0.064 Uiso 1 1 calc R
H11C H 0.6653 1.1141 0.2775 0.064 Uiso 1 1 calc R
C12 C 0.111(2) 1.1034(9) 0.1621(8) 0.063(4) Uani 1 1 d .
H12A H 0.0154 1.0636 0.1391 0.095 Uiso 1 1 calc R
H12B H 0.1274 1.1381 0.1163 0.095 Uiso 1 1 calc R
H12C H 0.0602 1.1313 0.2066 0.095 Uiso 1 1 calc R
C13 C 0.451(3) 1.0111(7) 0.1210(8) 0.056(4) Uani 1 1 d .
H13A H 0.5765 0.9852 0.1444 0.084 Uiso 1 1 calc R
H13B H 0.4747 1.0487 0.0788 0.084 Uiso 1 1 calc R
H13C H 0.3527 0.9742 0.0936 0.084 Uiso 1 1 calc R
C14 C 0.2687(19) 1.1215(6) 0.4063(7) 0.040(3) Uani 1 1 d .
H14A H 0.4063 1.1379 0.4077 0.060 Uiso 1 1 calc R
H14B H 0.2340 1.1299 0.4623 0.060 Uiso 1 1 calc R
H14C H 0.1783 1.1506 0.3631 0.060 Uiso 1 1 calc R
C15 C 0.4001(18) 0.9672(6) 0.4725(7) 0.037(3) Uani 1 1 d .
H15A H 0.3835 0.9124 0.4648 0.055 Uiso 1 1 calc R
H15B H 0.3568 0.9825 0.5250 0.055 Uiso 1 1 calc R
H15C H 0.5408 0.9805 0.4763 0.055 Uiso 1 1 calc R
C16 C -0.0221(17) 0.9906(7) 0.3755(8) 0.037(3) Uani 1 1 d .
H16A H -0.1011 1.0026 0.3192 0.056 Uiso 1 1 calc R
H16B H -0.0740 1.0188 0.4193 0.056 Uiso 1 1 calc R
H16C H -0.0305 0.9362 0.3862 0.056 Uiso 1 1 calc R
C17 C 0.4921(19) 0.4797(7) 0.1055(7) 0.039(3) Uani 1 1 d .
H17A H 0.4715 0.5346 0.1035 0.058 Uiso 1 1 calc R
H17B H 0.5130 0.4619 0.0498 0.058 Uiso 1 1 calc R
H17C H 0.6094 0.4675 0.1491 0.058 Uiso 1 1 calc R
C18 C 0.047(2) 0.4558(8) 0.0488(7) 0.052(4) Uani 1 1 d .
H18A H -0.0704 0.4294 0.0608 0.079 Uiso 1 1 calc R
H18B H 0.0721 0.4400 -0.0070 0.079 Uiso 1 1 calc R
H18C H 0.0242 0.5106 0.0486 0.079 Uiso 1 1 calc R
C19 C 0.325(2) 0.3290(6) 0.1264(8) 0.045(3) Uani 1 1 d .
H19A H 0.4433 0.3167 0.1693 0.068 Uiso 1 1 calc R
H19B H 0.3502 0.3171 0.0695 0.068 Uiso 1 1 calc R
H19C H 0.2114 0.2992 0.1371 0.068 Uiso 1 1 calc R
C20 C -0.084(2) 0.3394(9) 0.2401(8) 0.064(4) Uani 1 1 d .
H20A H -0.1752 0.3718 0.2008 0.096 Uiso 1 1 calc R
H20B H -0.1556 0.3166 0.2814 0.096 Uiso 1 1 calc R
H20C H -0.0324 0.2994 0.2079 0.096 Uiso 1 1 calc R
C21 C 0.3199(19) 0.3318(7) 0.3551(8) 0.046(3) Uani 1 1 d .
H21A H 0.3604 0.2966 0.3142 0.069 Uiso 1 1 calc R
H21B H 0.2641 0.3032 0.3976 0.069 Uiso 1 1 calc R
H21C H 0.4362 0.3606 0.3837 0.069 Uiso 1 1 calc R
C22 C 0.025(2) 0.4499(6) 0.3815(8) 0.046(4) Uani 1 1 d .
H22A H 0.1298 0.4816 0.4147 0.069 Uiso 1 1 calc R
H22B H -0.0220 0.4135 0.4194 0.069 Uiso 1 1 calc R
H22C H -0.0858 0.4818 0.3541 0.069 Uiso 1 1 calc R

loop_
_atom_site_aniso_label
_atom_site_aniso_U_11
_atom_site_aniso_U_22
_atom_site_aniso_U_33
_atom_site_aniso_U_23
_atom_site_aniso_U_13
_atom_site_aniso_U_12
Sn1 0.0248(4) 0.0198(4) 0.0296(4) 0.0004(3) 0.0081(3) -0.0009(3)
Sn2 0.0255(4) 0.0204(4) 0.0292(4) 0.0004(3) 0.0060(3) 0.0037(3)
Sn3 0.0229(4) 0.0208(4) 0.0330(4) -0.0033(3) 0.0066(3) -0.0032(3)
Sn4 0.0270(4) 0.0193(4) 0.0248(4) 0.0015(3) 0.0037(3) 0.0004(3)
Si1 0.050(2) 0.0176(16) 0.0238(15) 0.0037(12) 0.0093(13) -0.0011(13)
Si2 0.0329(17) 0.0209(15) 0.0237(15) -0.0021(11) 0.0100(13) -0.0009(12)
Si3 0.0298(17) 0.0232(16) 0.0255(15) -0.0053(12) 0.0059(13) 0.0025(12)
Si4 0.0318(16) 0.0184(15) 0.0343(16) 0.0043(12) 0.0093(13) -0.0005(13)
N1 0.035(5) 0.012(4) 0.026(5) 0.002(3) 0.015(4) 0.001(4)
N2 0.026(5) 0.023(5) 0.025(4) 0.003(3) 0.008(4) 0.002(4)
O1 0.021(4) 0.020(4) 0.029(4) -0.007(3) 0.009(3) -0.004(3)
O2 0.030(4) 0.017(3) 0.027(4) 0.005(3) 0.013(3) 0.000(3)
O3 0.022(4) 0.030(4) 0.027(3) -0.001(3) 0.005(3) 0.001(3)
O4 0.027(4) 0.030(4) 0.033(4) 0.003(4) 0.010(3) -0.002(3)
O5 0.024(4) 0.022(4) 0.025(4) -0.004(3) 0.002(3) -0.003(3)
O6 0.039(4) 0.025(4) 0.014(3) -0.003(3) 0.006(3) 0.007(3)
C1 0.032(6) 0.037(7) 0.013(5) 0.003(4) 0.002(4) 0.004(5)
C2 0.030(6) 0.016(5) 0.018(4) 0.005(4) 0.010(4) 0.003(4)
C3 0.026(6) 0.026(6) 0.027(5) 0.007(5) -0.002(4) -0.006(5)
C4 0.035(6) 0.016(5) 0.021(5) 0.006(4) 0.005(4) -0.005(5)
C5 0.068(9) 0.031(7) 0.045(7) -0.007(5) 0.028(7) -0.005(6)
C6 0.026(6) 0.030(6) 0.020(5) 0.007(4) 0.004(4) 0.003(5)
C7 0.029(6) 0.017(5) 0.030(5) -0.007(5) 0.018(4) -0.003(5)
C8 0.039(7) 0.027(6) 0.040(6) -0.001(5) 0.022(5) 0.005(5)
C9 0.054(7) 0.024(6) 0.024(5) -0.001(5) 0.017(5) -0.005(5)
C10 0.055(8) 0.026(7) 0.035(6) -0.010(5) 0.018(5) -0.004(5)
C11 0.061(8) 0.028(6) 0.040(6) 0.001(6) 0.011(6) -0.011(6)
C12 0.074(11) 0.070(10) 0.037(7) 0.010(7) -0.010(7) 0.006(8)
C13 0.106(12) 0.036(7) 0.042(8) 0.003(6) 0.052(8) 0.002(8)
C14 0.054(8) 0.025(7) 0.044(7) -0.017(5) 0.018(6) -0.001(5)
C15 0.039(7) 0.034(7) 0.037(6) -0.003(5) 0.003(5) -0.002(5)
C16 0.027(7) 0.048(8) 0.041(7) -0.008(5) 0.016(5) -0.005(5)
C17 0.047(8) 0.042(7) 0.032(6) -0.008(5) 0.019(6) 0.007(6)
C18 0.054(9) 0.062(9) 0.035(7) -0.004(6) -0.006(6) 0.009(7)
C19 0.057(8) 0.026(7) 0.056(8) -0.008(6) 0.019(6) -0.001(6)
C20 0.066(9) 0.080(11) 0.052(8) 0.017(8) 0.025(7) -0.032(8)
C21 0.053(8) 0.035(7) 0.048(7) 0.008(6) 0.004(6) 0.009(6)
C22 0.081(10) 0.021(6) 0.049(8) 0.002(5) 0.045(8) -0.001(6)

loop_
_atom_type_symbol
_atom_type_description
_atom_type_scat_dispersion_real
_atom_type_scat_dispersion_imag
_atom_type_scat_source
C C 0.0033 0.0016 'International Tables Vol C Tables 4.2.6.8 and 6.1.1.4'
N N 0.0061 0.0033 'International Tables Vol C Tables 4.2.6.8 and 6.1.1.4'
O O 0.0106 0.0060 'International Tables Vol C Tables 4.2.6.8 and 6.1.1.4'
Si Si 0.0817 0.0704 'International Tables Vol C Tables 4.2.6.8 and 6.1.1.4'
Sn Sn -0.6537 1.4246 'International Tables Vol C Tables 4.2.6.8 and 6.1.1.4'
H H 0.0000 0.0000 'International Tables Vol C Tables 4.2.6.8 and 6.1.1.4'

loop_
_geom_angle_atom_site_label_1
_geom_angle_atom_site_label_2
_geom_angle_atom_site_label_3
_geom_angle
N1 Sn1 O1 96.8(3)
N1 Sn1 O2 90.0(3)
O1 Sn1 O2 76.5(2)
O3 Sn2 O4 67.8(2)
O3 Sn2 O1 81.4(2)
O4 Sn2 O1 121.6(2)
O3 Sn2 O2 114.9(2)
O4 Sn2 O2 77.5(2)
O1 Sn2 O2 72.4(2)
O4 Sn3 O3 67.5(2)
O4 Sn3 O6 80.6(2)
O3 Sn3 O6 121.1(2)
O4 Sn3 O5 114.1(2)
O3 Sn3 O5 78.2(2)
O6 Sn3 O5 71.5(2)
N2 Sn4 O6 95.6(3)
N2 Sn4 O5 89.3(3)
O6 Sn4 O5 75.5(2)
N1 Si1 C13 109.9(5)
N1 Si1 C12 110.2(6)
C13 Si1 C12 107.8(7)
N1 Si1 C11 114.3(5)
C13 Si1 C11 105.3(6)
C12 Si1 C11 109.0(6)
N1 Si2 C16 113.2(5)
N1 Si2 C15 110.2(5)
C16 Si2 C15 107.5(5)
N1 Si2 C14 113.1(5)
C16 Si2 C14 107.1(6)
C15 Si2 C14 105.4(5)
N2 Si3 C18 111.3(5)
N2 Si3 C19 112.4(5)
C18 Si3 C19 109.4(6)
N2 Si3 C17 111.2(5)
C18 Si3 C17 108.6(6)
C19 Si3 C17 103.6(6)
N2 Si4 C21 111.3(5)
N2 Si4 C22 111.4(5)
C21 Si4 C22 106.7(6)
N2 Si4 C20 114.3(5)
C21 Si4 C20 107.6(7)
C22 Si4 C20 105.1(7)
Si1 N1 Si2 124.5(5)
Si1 N1 Sn1 117.4(4)
Si2 N1 Sn1 116.2(4)
Si4 N2 Si3 121.8(5)
Si4 N2 Sn4 121.5(4)
Si3 N2 Sn4 113.5(4)
C1 O1 Sn1 123.7(6)
C1 O1 Sn2 131.0(6)
Sn1 O1 Sn2 102.1(2)
C6 O2 Sn1 109.9(5)
C6 O2 Sn2 122.2(6)
Sn1 O2 Sn2 100.8(2)
C3 O3 Sn2 125.5(6)
C3 O3 Sn3 116.0(6)
Sn2 O3 Sn3 111.8(3)
C8 O4 Sn3 126.2(6)
C8 O4 Sn2 116.7(6)
Sn3 O4 Sn2 111.3(3)
C4 O5 Sn4 110.7(5)
C4 O5 Sn3 122.0(6)
Sn4 O5 Sn3 100.6(3)
C9 O6 Sn4 124.9(6)
C9 O6 Sn3 131.3(6)
Sn4 O6 Sn3 102.2(3)
O1 C1 C2 114.7(8)
C3 C2 C5 108.0(8)
C3 C2 C1 109.7(8)
C5 C2 C1 108.6(8)
C3 C2 C4 112.2(8)
C5 C2 C4 111.6(9)
C1 C2 C4 106.7(7)
O3 C3 C2 112.7(7)
O5 C4 C2 113.1(8)
O2 C6 C7 113.9(8)
C10 C7 C8 107.6(8)
C10 C7 C6 111.9(9)
C8 C7 C6 112.1(8)
C10 C7 C9 108.4(8)
C8 C7 C9 109.1(9)
C6 C7 C9 107.6(8)
O4 C8 C7 112.1(8)
O6 C9 C7 113.4(8)

loop_
_geom_bond_atom_site_label_1
_geom_bond_atom_site_label_2
_geom_bond_distance
Sn1 N1 2.114(8)
Sn1 O1 2.163(6)
Sn1 O2 2.167(6)
Sn2 O3 2.150(7)
Sn2 O4 2.189(7)
Sn2 O1 2.250(6)
Sn2 O2 2.288(7)
Sn3 O4 2.164(7)
Sn3 O3 2.190(7)
Sn3 O6 2.243(7)
Sn3 O5 2.260(7)
Sn4 N2 2.106(8)
Sn4 O6 2.132(7)
Sn4 O5 2.163(7)
Si1 N1 1.716(8)
Si1 C13 1.864(11)
Si1 C12 1.869(14)
Si1 C11 1.877(12)
Si2 N1 1.733(8)
Si2 C16 1.876(11)
Si2 C15 1.882(11)
Si2 C14 1.889(11)
Si3 N2 1.753(8)
Si3 C18 1.858(12)
Si3 C19 1.872(11)
Si3 C17 1.872(12)
Si4 N2 1.725(8)
Si4 C21 1.854(12)
Si4 C22 1.867(11)
Si4 C20 1.877(14)
O1 C1 1.409(11)
O2 C6 1.449(12)
O3 C3 1.435(11)
O4 C8 1.431(11)
O5 C4 1.445(11)
O6 C9 1.429(11)
C1 C2 1.545(14)
C2 C3 1.513(13)
C2 C5 1.528(13)
C2 C4 1.557(12)
C6 C7 1.540(13)
C7 C10 1.519(13)
C7 C8 1.530(15)
C7 C9 1.560(15)
